data_1561030
loop_
_publ_author_name
'Deacy, Arron C.'
'Durr, Christopher B.'
'Kerr, Ryan W. F.'
'Williams, Charlotte K.'

_publ_section_title
;
 Heterodinuclear catalysts Zn(ii)/M and Mg(ii)/M, where M = Na(i), Ca(ii)
 or Cd(ii), for phthalic anhydride/cyclohexene oxide ring opening
 copolymerisation
;
_journal_issue 9
_journal_name_full 'Catalysis Science &amp; Technology'
_journal_page_first 3109
_journal_page_last 3118
_journal_paper_doi 10.1039/D1CY00238D
_journal_volume 11
_journal_year 2021
_chemical_formula_moiety 'C42 H48 N4 O8 Zn2'
_chemical_formula_sum 'C42 H48 N4 O8 Zn2'
_chemical_formula_weight 867.58
_space_group_crystal_system monoclinic
_space_group_IT_number 14
_space_group_name_Hall '-P 2ybc'
_space_group_name_H-M_alt 'P 1 21/c 1'
_atom_sites_solution_hydrogens geom
_audit_creation_date 2021-01-18
_audit_creation_method
;
Olex2 1.2
(compiled 2018.05.29 svn.r3508 for OlexSys, GUI svn.r5506)
;
_audit_update_record
;
2021-01-19 deposited with the CCDC.	2021-02-25 downloaded from the CCDC.
;
_cell_angle_alpha 90
_cell_angle_beta 98.4620(10)
_cell_angle_gamma 90
_cell_formula_units_Z 2
_cell_length_a 10.70860(10)
_cell_length_b 20.5174(2)
_cell_length_c 8.98760(10)
_cell_measurement_reflns_used 12563
_cell_measurement_temperature 150(2)
_cell_measurement_theta_max 75.782
_cell_measurement_theta_min 4.279
_cell_volume 1953.19(3)
_computing_cell_refinement 'CrysAlisPro 1.171.38.43b (Rigaku OD, 2015)'
_computing_data_collection 'CrysAlisPro 1.171.38.43b (Rigaku OD, 2015)'
_computing_data_reduction 'CrysAlisPro 1.171.38.43b (Rigaku OD, 2015)'
_computing_molecular_graphics 'Olex2 (Dolomanov et al., 2009)'
_computing_publication_material 'Olex2 (Dolomanov et al., 2009)'
_computing_structure_refinement 'ShelXL (Sheldrick, 2015)'
_diffrn_ambient_temperature 150.15
_diffrn_detector_area_resol_mean 10.4102
_diffrn_detector_type Atlas
_diffrn_measured_fraction_theta_full 1.000
_diffrn_measured_fraction_theta_max 0.994
_diffrn_measurement_device 'four-circle diffractometer'
_diffrn_measurement_device_type 'SuperNova, Dual, Cu at zero, Atlas'
_diffrn_measurement_method '\w scans'
_diffrn_radiation_type CuK\a
_diffrn_radiation_wavelength 1.54184
_diffrn_reflns_av_R_equivalents 0.0309
_diffrn_reflns_av_unetI/netI 0.0165
_diffrn_reflns_Laue_measured_fraction_full 1.000
_diffrn_reflns_Laue_measured_fraction_max 0.994
_diffrn_reflns_limit_h_max 10
_diffrn_reflns_limit_h_min -13
_diffrn_reflns_limit_k_max 25
_diffrn_reflns_limit_k_min -25
_diffrn_reflns_limit_l_max 11
_diffrn_reflns_limit_l_min -11
_diffrn_reflns_number 21024
_diffrn_reflns_point_group_measured_fraction_full 1.000
_diffrn_reflns_point_group_measured_fraction_max 0.994
_diffrn_reflns_theta_full 67.684
_diffrn_reflns_theta_max 76.205
_diffrn_reflns_theta_min 4.174
_exptl_absorpt_coefficient_mu 1.998
_exptl_absorpt_correction_T_max 1
_exptl_absorpt_correction_T_min 0.65486
_exptl_absorpt_correction_type multi-scan
_exptl_absorpt_process_details
;
        CrysAlisPro 1.171.38.43b (Rigaku Oxford Diffraction, 2015)
        Empirical absorption correction using spherical harmonics,
 implemented in SCALE3 ABSPACK scaling algorithm.
;
_exptl_crystal_colour yellow
_exptl_crystal_colour_primary yellow
_exptl_crystal_density_diffrn 1.475
_exptl_crystal_description block
_exptl_crystal_F_000 904
_exptl_crystal_size_max 0.25
_exptl_crystal_size_mid 0.25
_exptl_crystal_size_min 0.15
_refine_diff_density_max 0.311
_refine_diff_density_min -0.340
_refine_diff_density_rms 0.058
_refine_ls_extinction_method none
_refine_ls_goodness_of_fit_ref 1.023
_refine_ls_hydrogen_treatment constr
_refine_ls_matrix_type full
_refine_ls_number_parameters 257
_refine_ls_number_reflns 4067
_refine_ls_number_restraints 0
_refine_ls_restrained_S_all 1.023
_refine_ls_R_factor_all 0.0322
_refine_ls_R_factor_gt 0.0305
_refine_ls_shift/su_max 0.001
_refine_ls_shift/su_mean 0.000
_refine_ls_structure_factor_coef Fsqd
_refine_ls_weighting_details 'w=1/[\s^2^(Fo^2^)+(0.0508P)^2^+1.0504P] where P=(Fo^2^+2Fc^2^)/3'
_refine_ls_weighting_scheme calc
_refine_ls_wR_factor_gt 0.0820
_refine_ls_wR_factor_ref 0.0839
_reflns_Friedel_coverage 0.000
_reflns_number_gt 3827
_reflns_number_total 4067
_reflns_threshold_expression 'I > 2\s(I)'
_cod_data_source_file d1cy00238d2.cif
_cod_data_source_block 049ckw17
_cod_depositor_comments 'Adding full bibliography for 1561024--1561035.cif.'
_cod_database_code 1561030
_shelx_shelxl_version_number 2018/3
_shelx_space_group_comment
;
The symmetry employed for this shelxl refinement is uniquely defined
by the following loop, which should always be used as a source of
symmetry information in preference to the above space-group names.
They are only intended as comments.
;
_shelx_estimated_absorpt_t_max 0.754
_shelx_estimated_absorpt_t_min 0.635
_olex2_refinement_description
;
1. Fixed Uiso
 At 1.2 times of:
  All C(H) groups, All C(H,H) groups
 At 1.5 times of:
  All C(H,H,H) groups
2.a Secondary CH2 refined with riding coordinates:
 C9(H9a,H9b), C13(H13a,H13b)
2.b Aromatic/amide H refined with riding coordinates:
 C3(H3), C4(H4), C5(H5), C8(H8), C14(H14), C16(H16), C17(H17), C18(H18)
2.c Idealised Me refined as rotating group:
 C1(H1a,H1b,H1c), C11(H11a,H11b,H11c), C12(H12a,H12b,H12c), C21(H21a,H21b,H21c)
;
_olex2_submission_special_instructions 'No special instructions were received'

loop_
_space_group_symop_operation_xyz
'x, y, z'
'-x, y+1/2, -z+1/2'
'-x, -y, -z'
'x, -y-1/2, z-1/2'

loop_
_atom_site_label
_atom_site_type_symbol
_atom_site_fract_x
_atom_site_fract_y
_atom_site_fract_z
_atom_site_U_iso_or_equiv
_atom_site_adp_type
_atom_site_occupancy
_atom_site_site_symmetry_order
_atom_site_calc_flag
_atom_site_refinement_flags_posn
_atom_site_refinement_flags_adp
_atom_site_refinement_flags_occupancy
_atom_site_disorder_assembly
_atom_site_disorder_group
C1 C 0.28454(18) 0.65168(10) 0.6391(2) 0.0367(4) Uani 1 1 d . . . . .
H1A H 0.370463 0.634378 0.645418 0.055 Uiso 1 1 calc GR . . . .
H1B H 0.256018 0.647900 0.737428 0.055 Uiso 1 1 calc GR . . . .
H1C H 0.283851 0.697613 0.609079 0.055 Uiso 1 1 calc GR . . . .
C2 C 0.23686(15) 0.61891(8) 0.3884(2) 0.0273(3) Uani 1 1 d . . . . .
C3 C 0.16428(16) 0.65645(9) 0.2809(2) 0.0361(4) Uani 1 1 d . . . . .
H3 H 0.092715 0.678856 0.306325 0.043 Uiso 1 1 calc R . . . .
C4 C 0.19445(19) 0.66199(10) 0.1354(2) 0.0415(5) Uani 1 1 d . . . . .
H4 H 0.142243 0.686438 0.060863 0.050 Uiso 1 1 calc R . . . .
C5 C 0.30105(19) 0.63139(9) 0.1021(2) 0.0360(4) Uani 1 1 d . . . . .
H5 H 0.323510 0.635715 0.004181 0.043 Uiso 1 1 calc R . . . .
C6 C 0.37754(16) 0.59379(8) 0.21027(19) 0.0265(3) Uani 1 1 d . . . . .
C7 C 0.34380(14) 0.58442(7) 0.35530(18) 0.0223(3) Uani 1 1 d . . . . .
C8 C 0.49018(16) 0.56577(8) 0.16455(18) 0.0273(3) Uani 1 1 d . . . . .
H8 H 0.494350 0.565279 0.059698 0.033 Uiso 1 1 calc R . . . .
C9 C 0.68567(16) 0.51324(9) 0.1776(2) 0.0295(4) Uani 1 1 d . . . . .
H9A H 0.660419 0.515407 0.067206 0.035 Uiso 1 1 calc R . . . .
H9B H 0.694831 0.466661 0.205821 0.035 Uiso 1 1 calc R . . . .
C10 C 0.81437(17) 0.54676(8) 0.2180(2) 0.0280(4) Uani 1 1 d . . . . .
C11 C 0.80147(19) 0.61938(10) 0.1851(2) 0.0369(4) Uani 1 1 d . . . . .
H11A H 0.745607 0.639018 0.249774 0.055 Uiso 1 1 calc GR . . . .
H11B H 0.765689 0.625902 0.079373 0.055 Uiso 1 1 calc GR . . . .
H11C H 0.884800 0.640010 0.204963 0.055 Uiso 1 1 calc GR . . . .
C12 C 0.9023(2) 0.51592(13) 0.1183(3) 0.0464(5) Uani 1 1 d . . . . .
H12A H 0.867334 0.522433 0.012268 0.070 Uiso 1 1 calc GR . . . .
H12B H 0.910156 0.469139 0.139595 0.070 Uiso 1 1 calc GR . . . .
H12C H 0.985681 0.536421 0.139004 0.070 Uiso 1 1 calc GR . . . .
C13 C 0.87225(15) 0.53336(8) 0.3806(2) 0.0262(3) Uani 1 1 d . . . . .
H13A H 0.874151 0.485679 0.397638 0.031 Uiso 1 1 calc R . . . .
H13B H 0.960579 0.549142 0.396285 0.031 Uiso 1 1 calc R . . . .
C14 C 0.86722(14) 0.60397(8) 0.58509(19) 0.0235(3) Uani 1 1 d . . . . .
H14 H 0.954808 0.607327 0.579045 0.028 Uiso 1 1 calc R . . . .
C15 C 0.82150(15) 0.64400(8) 0.69744(18) 0.0232(3) Uani 1 1 d . . . . .
C16 C 0.91229(16) 0.68373(9) 0.7854(2) 0.0298(4) Uani 1 1 d . . . . .
H16 H 0.998699 0.680073 0.773527 0.036 Uiso 1 1 calc R . . . .
C17 C 0.87767(18) 0.72723(9) 0.8872(2) 0.0330(4) Uani 1 1 d . . . . .
H17 H 0.939737 0.753044 0.946547 0.040 Uiso 1 1 calc R . . . .
C18 C 0.74998(18) 0.73347(8) 0.90337(19) 0.0302(4) Uani 1 1 d . . . . .
H18 H 0.725613 0.764164 0.972830 0.036 Uiso 1 1 calc R . . . .
C19 C 0.65963(16) 0.69557(8) 0.81963(18) 0.0250(3) Uani 1 1 d . . . . .
C20 C 0.69219(15) 0.64826(7) 0.71395(17) 0.0214(3) Uani 1 1 d . . . . .
C21 C 0.4933(2) 0.75072(10) 0.9163(3) 0.0436(5) Uani 1 1 d . . . . .
H21A H 0.523494 0.742864 1.023108 0.065 Uiso 1 1 calc GR . . . .
H21B H 0.400868 0.753019 0.900202 0.065 Uiso 1 1 calc GR . . . .
H21C H 0.527986 0.791966 0.885647 0.065 Uiso 1 1 calc GR . . . .
N1 N 0.58456(13) 0.54162(6) 0.25067(15) 0.0233(3) Uani 1 1 d . . . . .
N2 N 0.80399(12) 0.56430(7) 0.49208(15) 0.0216(3) Uani 1 1 d . . . . .
O1 O 0.20150(11) 0.61527(6) 0.52962(16) 0.0330(3) Uani 1 1 d . . . . .
O2 O 0.41024(10) 0.54665(5) 0.45673(13) 0.0213(2) Uani 1 1 d . . . . .
O3 O 0.60218(10) 0.61413(6) 0.63838(14) 0.0266(2) Uani 1 1 d . . . . .
O4 O 0.53330(12) 0.69879(6) 0.82902(15) 0.0332(3) Uani 1 1 d . . . . .
Zn1 Zn 0.61256(2) 0.54687(2) 0.48632(2) 0.01849(8) Uani 1 1 d . . . . .

loop_
_atom_site_aniso_label
_atom_site_aniso_U_11
_atom_site_aniso_U_22
_atom_site_aniso_U_33
_atom_site_aniso_U_23
_atom_site_aniso_U_13
_atom_site_aniso_U_12
C1 0.0382(10) 0.0330(9) 0.0414(10) -0.0022(8) 0.0145(8) 0.0012(8)
C2 0.0185(7) 0.0213(7) 0.0411(9) 0.0013(7) 0.0008(6) -0.0025(6)
C3 0.0204(8) 0.0275(9) 0.0572(12) 0.0028(8) -0.0046(8) 0.0033(6)
C4 0.0369(10) 0.0335(10) 0.0478(11) 0.0077(8) -0.0146(8) 0.0066(8)
C5 0.0402(10) 0.0337(9) 0.0299(9) 0.0025(7) -0.0087(7) 0.0016(8)
C6 0.0267(8) 0.0221(7) 0.0280(8) -0.0011(6) -0.0047(6) -0.0013(6)
C7 0.0173(7) 0.0158(7) 0.0316(8) 0.0008(6) -0.0032(6) -0.0020(5)
C8 0.0327(9) 0.0263(8) 0.0218(8) -0.0030(6) -0.0002(6) -0.0031(7)
C9 0.0307(9) 0.0304(8) 0.0281(8) -0.0097(7) 0.0070(7) -0.0008(7)
C10 0.0276(8) 0.0296(9) 0.0288(9) -0.0037(6) 0.0111(7) -0.0007(6)
C11 0.0389(10) 0.0363(10) 0.0367(10) 0.0081(8) 0.0095(8) -0.0060(8)
C12 0.0383(11) 0.0622(14) 0.0431(11) -0.0148(10) 0.0206(9) 0.0002(10)
C13 0.0193(7) 0.0268(7) 0.0339(9) -0.0015(7) 0.0086(6) 0.0026(6)
C14 0.0161(7) 0.0238(7) 0.0302(8) 0.0041(6) 0.0015(6) 0.0000(6)
C15 0.0227(7) 0.0212(7) 0.0244(7) 0.0026(6) -0.0009(6) -0.0014(6)
C16 0.0244(8) 0.0304(8) 0.0326(8) 0.0012(7) -0.0025(7) -0.0060(6)
C17 0.0347(9) 0.0296(9) 0.0322(9) -0.0040(7) -0.0036(7) -0.0098(7)
C18 0.0401(9) 0.0237(8) 0.0262(8) -0.0043(6) 0.0032(7) -0.0040(7)
C19 0.0290(8) 0.0217(7) 0.0241(7) 0.0001(6) 0.0036(6) -0.0006(6)
C20 0.0241(7) 0.0183(7) 0.0213(7) 0.0012(5) 0.0015(6) -0.0007(6)
C21 0.0442(11) 0.0387(11) 0.0506(12) -0.0182(9) 0.0156(9) 0.0039(9)
N1 0.0248(7) 0.0226(7) 0.0224(6) -0.0032(5) 0.0031(5) -0.0021(5)
N2 0.0171(6) 0.0234(6) 0.0248(6) 0.0014(5) 0.0043(5) 0.0003(5)
O1 0.0202(6) 0.0318(6) 0.0486(8) 0.0038(5) 0.0103(5) 0.0006(5)
O2 0.0158(5) 0.0178(5) 0.0294(6) 0.0036(4) 0.0006(4) -0.0003(4)
O3 0.0202(5) 0.0270(6) 0.0326(6) -0.0101(5) 0.0040(4) -0.0014(4)
O4 0.0312(6) 0.0311(6) 0.0388(7) -0.0127(5) 0.0103(5) 0.0006(5)
Zn1 0.01594(12) 0.01765(13) 0.02189(13) -0.00017(7) 0.00283(8) -0.00089(7)

loop_
_atom_type_symbol
_atom_type_description
_atom_type_scat_dispersion_real
_atom_type_scat_dispersion_imag
_atom_type_scat_source
C C 0.0181 0.0091 'International Tables Vol C Tables 4.2.6.8 and 6.1.1.4'
H H 0.0000 0.0000 'International Tables Vol C Tables 4.2.6.8 and 6.1.1.4'
N N 0.0311 0.0180 'International Tables Vol C Tables 4.2.6.8 and 6.1.1.4'
O O 0.0492 0.0322 'International Tables Vol C Tables 4.2.6.8 and 6.1.1.4'
Zn Zn -1.5491 0.6778 'International Tables Vol C Tables 4.2.6.8 and 6.1.1.4'

loop_
_geom_angle_atom_site_label_1
_geom_angle_atom_site_label_2
_geom_angle_atom_site_label_3
_geom_angle
_geom_angle_site_symmetry_1
_geom_angle_site_symmetry_3
_geom_angle_publ_flag
H1A C1 H1B 109.5 . . ?
H1A C1 H1C 109.5 . . ?
H1B C1 H1C 109.5 . . ?
O1 C1 H1A 109.5 . . ?
O1 C1 H1B 109.5 . . ?
O1 C1 H1C 109.5 . . ?
C3 C2 C7 121.39(17) . . ?
O1 C2 C3 118.13(16) . . ?
O1 C2 C7 120.48(15) . . ?
C2 C3 H3 119.5 . . ?
C2 C3 C4 121.08(17) . . ?
C4 C3 H3 119.5 . . ?
C3 C4 H4 120.6 . . ?
C5 C4 C3 118.73(17) . . ?
C5 C4 H4 120.6 . . ?
C4 C5 H5 119.4 . . ?
C4 C5 C6 121.23(19) . . ?
C6 C5 H5 119.4 . . ?
C5 C6 C7 120.63(16) . . ?
C5 C6 C8 116.50(16) . . ?
C7 C6 C8 122.87(15) . . ?
C6 C7 C2 116.74(14) . . ?
O2 C7 C2 121.22(15) . . ?
O2 C7 C6 122.02(14) . . ?
C6 C8 H8 116.6 . . ?
N1 C8 C6 126.78(15) . . ?
N1 C8 H8 116.6 . . ?
H9A C9 H9B 107.6 . . ?
C10 C9 H9A 108.7 . . ?
C10 C9 H9B 108.7 . . ?
N1 C9 H9A 108.7 . . ?
N1 C9 H9B 108.7 . . ?
N1 C9 C10 114.35(14) . . ?
C11 C10 C9 109.88(15) . . ?
C11 C10 C12 109.73(17) . . ?
C11 C10 C13 112.02(15) . . ?
C12 C10 C9 106.54(15) . . ?
C13 C10 C9 111.70(14) . . ?
C13 C10 C12 106.76(16) . . ?
C10 C11 H11A 109.5 . . ?
C10 C11 H11B 109.5 . . ?
C10 C11 H11C 109.5 . . ?
H11A C11 H11B 109.5 . . ?
H11A C11 H11C 109.5 . . ?
H11B C11 H11C 109.5 . . ?
C10 C12 H12A 109.5 . . ?
C10 C12 H12B 109.5 . . ?
C10 C12 H12C 109.5 . . ?
H12A C12 H12B 109.5 . . ?
H12A C12 H12C 109.5 . . ?
H12B C12 H12C 109.5 . . ?
C10 C13 H13A 108.8 . . ?
C10 C13 H13B 108.8 . . ?
H13A C13 H13B 107.7 . . ?
N2 C13 C10 113.75(13) . . ?
N2 C13 H13A 108.8 . . ?
N2 C13 H13B 108.8 . . ?
C15 C14 H14 116.0 . . ?
N2 C14 H14 116.0 . . ?
N2 C14 C15 127.97(14) . . ?
C16 C15 C14 116.27(15) . . ?
C20 C15 C14 123.10(14) . . ?
C20 C15 C16 120.45(15) . . ?
C15 C16 H16 119.4 . . ?
C17 C16 C15 121.15(16) . . ?
C17 C16 H16 119.4 . . ?
C16 C17 H17 120.2 . . ?
C16 C17 C18 119.56(16) . . ?
C18 C17 H17 120.2 . . ?
C17 C18 H18 119.7 . . ?
C19 C18 C17 120.65(16) . . ?
C19 C18 H18 119.7 . . ?
C18 C19 C20 121.60(15) . . ?
O4 C19 C18 124.10(15) . . ?
O4 C19 C20 114.30(14) . . ?
C15 C20 C19 116.55(14) . . ?
O3 C20 C15 124.98(14) . . ?
O3 C20 C19 118.44(14) . . ?
H21A C21 H21B 109.5 . . ?
H21A C21 H21C 109.5 . . ?
H21B C21 H21C 109.5 . . ?
O4 C21 H21A 109.5 . . ?
O4 C21 H21B 109.5 . . ?
O4 C21 H21C 109.5 . . ?
C8 N1 C9 116.89(14) . . ?
C8 N1 Zn1 125.02(12) . . ?
C9 N1 Zn1 117.86(11) . . ?
C13 N2 Zn1 119.85(10) . . ?
C14 N2 C13 116.73(13) . . ?
C14 N2 Zn1 123.32(11) . . ?
C2 O1 C1 112.11(13) . . ?
C7 O2 Zn1 121.07(10) . . ?
C7 O2 Zn1 131.46(9) . 3_666 ?
Zn1 O2 Zn1 97.40(4) 3_666 . ?
C20 O3 Zn1 129.13(10) . . ?
C19 O4 C21 116.72(14) . . ?
N1 Zn1 O2 83.28(5) . . ?
N1 Zn1 Zn1 92.90(4) . 3_666 ?
N2 Zn1 N1 91.60(5) . . ?
N2 Zn1 O2 168.71(5) . . ?
N2 Zn1 Zn1 151.18(4) . 3_666 ?
O2 Zn1 N1 101.74(5) 3_666 . ?
O2 Zn1 N2 108.36(5) 3_666 . ?
O2 Zn1 O2 82.60(4) 3_666 . ?
O2 Zn1 Zn1 42.92(3) 3_666 3_666 ?
O2 Zn1 Zn1 39.68(3) . 3_666 ?
O3 Zn1 N1 136.63(5) . . ?
O3 Zn1 N2 91.06(5) . . ?
O3 Zn1 O2 118.29(5) . 3_666 ?
O3 Zn1 O2 85.86(4) . . ?
O3 Zn1 Zn1 104.81(3) . 3_666 ?

loop_
_geom_bond_atom_site_label_1
_geom_bond_atom_site_label_2
_geom_bond_distance
_geom_bond_site_symmetry_2
_geom_bond_publ_flag
C1 H1A 0.9800 . ?
C1 H1B 0.9800 . ?
C1 H1C 0.9800 . ?
C1 O1 1.435(2) . ?
C2 C3 1.382(2) . ?
C2 C7 1.415(2) . ?
C2 O1 1.379(2) . ?
C3 H3 0.9500 . ?
C3 C4 1.397(3) . ?
C4 H4 0.9500 . ?
C4 C5 1.374(3) . ?
C5 H5 0.9500 . ?
C5 C6 1.406(2) . ?
C6 C7 1.416(2) . ?
C6 C8 1.449(2) . ?
C7 O2 1.3216(19) . ?
C8 H8 0.9500 . ?
C8 N1 1.279(2) . ?
C9 H9A 0.9900 . ?
C9 H9B 0.9900 . ?
C9 C10 1.535(2) . ?
C9 N1 1.467(2) . ?
C10 C11 1.521(2) . ?
C10 C12 1.529(2) . ?
C10 C13 1.526(3) . ?
C11 H11A 0.9800 . ?
C11 H11B 0.9800 . ?
C11 H11C 0.9800 . ?
C12 H12A 0.9800 . ?
C12 H12B 0.9800 . ?
C12 H12C 0.9800 . ?
C13 H13A 0.9900 . ?
C13 H13B 0.9900 . ?
C13 N2 1.469(2) . ?
C14 H14 0.9500 . ?
C14 C15 1.442(2) . ?
C14 N2 1.286(2) . ?
C15 C16 1.417(2) . ?
C15 C20 1.417(2) . ?
C16 H16 0.9500 . ?
C16 C17 1.368(3) . ?
C17 H17 0.9500 . ?
C17 C18 1.402(3) . ?
C18 H18 0.9500 . ?
C18 C19 1.376(2) . ?
C19 C20 1.436(2) . ?
C19 O4 1.369(2) . ?
C20 O3 1.2992(19) . ?
C21 H21A 0.9800 . ?
C21 H21B 0.9800 . ?
C21 H21C 0.9800 . ?
C21 O4 1.426(2) . ?
N1 Zn1 2.0977(14) . ?
N2 Zn1 2.0741(13) . ?
O2 Zn1 2.1436(11) . ?
O2 Zn1 2.0100(10) 3_666 ?
O3 Zn1 1.9569(11) . ?
Zn1 Zn1 3.1217(4) 3_666 ?
